data_2226372
loop_
_publ_author_name
'Supratman, Unang'
'Mayanti, Tri'
'Awang, Khalijah'
'Mukhtar, Mat Ropi'
'Ng, Seik Weng'

_publ_section_title
;
 14-Hydroxy-8,14-secogammacera-7-ene-3,21-dione from the bark of
 <i>Lansium domesticum</i> Corr.
;
_journal_coeditor_code CI5095
_journal_issue 7
_journal_name_full 'Acta Crystallographica Section E'
_journal_page_first o1621
_journal_paper_doi 10.1107/S1600536810021136
_journal_volume 66
_journal_year 2010
_chemical_formula_iupac 'C30 H48 O3'
_chemical_formula_moiety 'C30 H48 O3'
_chemical_formula_sum 'C30 H48 O3'
_chemical_formula_weight 456.68
_chemical_name_systematic
;
14-Hydroxy-8,14-secogammacera-7-ene-3,21-dione
;
_space_group_IT_number 19
_symmetry_cell_setting orthorhombic
_symmetry_space_group_name_Hall 'P 2ac 2ab'
_symmetry_space_group_name_H-M 'P 21 21 21'
_atom_sites_solution_hydrogens geom
_atom_sites_solution_primary direct
_atom_sites_solution_secondary difmap
_audit_creation_method SHELXL-97
_cell_angle_alpha 90.00
_cell_angle_beta 90.00
_cell_angle_gamma 90.00
_cell_formula_units_Z 4
_cell_length_a 11.8841(11)
_cell_length_b 14.8301(13)
_cell_length_c 15.2755(13)
_cell_measurement_reflns_used 3379
_cell_measurement_temperature 100(2)
_cell_measurement_theta_max 20.6
_cell_measurement_theta_min 2.6
_cell_volume 2692.2(4)
_computing_cell_refinement 'SAINT (Bruker, 2009)'
_computing_data_collection 'APEX2 (Bruker, 2009)'
_computing_data_reduction 'SAINT (Bruker, 2009)'
_computing_molecular_graphics 'X-SEED (Barbour, 2001)'
_computing_publication_material 'publCIF (Westrip, 2010)'
_computing_structure_refinement 'SHELXL97 (Sheldrick, 2008)'
_computing_structure_solution 'SHELXS97 (Sheldrick, 2008)'
_diffrn_ambient_temperature 100(2)
_diffrn_measured_fraction_theta_full 1.000
_diffrn_measured_fraction_theta_max 1.000
_diffrn_measurement_device_type 'Bruker SMART APEXII diffractometer'
_diffrn_measurement_method '\w scans'
_diffrn_radiation_monochromator graphite
_diffrn_radiation_source 'fine-focus sealed tube'
_diffrn_radiation_type MoK\a
_diffrn_radiation_wavelength 0.71073
_diffrn_reflns_av_R_equivalents 0.0667
_diffrn_reflns_av_sigmaI/netI 0.0377
_diffrn_reflns_limit_h_max 15
_diffrn_reflns_limit_h_min -15
_diffrn_reflns_limit_k_max 19
_diffrn_reflns_limit_k_min -17
_diffrn_reflns_limit_l_max 19
_diffrn_reflns_limit_l_min -19
_diffrn_reflns_number 26171
_diffrn_reflns_theta_full 27.50
_diffrn_reflns_theta_max 27.50
_diffrn_reflns_theta_min 1.91
_diffrn_standards_number 0
_exptl_absorpt_coefficient_mu 0.070
_exptl_absorpt_correction_type none
_exptl_crystal_colour Colourless
_exptl_crystal_density_diffrn 1.127
_exptl_crystal_density_method 'not measured'
_exptl_crystal_description Plate
_exptl_crystal_F_000 1008
_exptl_crystal_size_max 0.20
_exptl_crystal_size_mid 0.10
_exptl_crystal_size_min 0.05
_refine_diff_density_max 0.254
_refine_diff_density_min -0.199
_refine_ls_extinction_method none
_refine_ls_goodness_of_fit_ref 1.007
_refine_ls_hydrogen_treatment mixed
_refine_ls_matrix_type full
_refine_ls_number_parameters 310
_refine_ls_number_reflns 3469
_refine_ls_number_restraints 1
_refine_ls_restrained_S_all 1.007
_refine_ls_R_factor_all 0.0487
_refine_ls_R_factor_gt 0.0391
_refine_ls_shift/su_max 0.001
_refine_ls_shift/su_mean 0.001
_refine_ls_structure_factor_coef Fsqd
_refine_ls_weighting_details 'calc w=1/[\s^2^(Fo^2^)+(0.0534P)^2^+0.4471P] where P=(Fo^2^+2Fc^2^)/3'
_refine_ls_weighting_scheme calc
_refine_ls_wR_factor_gt 0.0919
_refine_ls_wR_factor_ref 0.0984
_reflns_number_gt 3033
_reflns_number_total 3469
_reflns_threshold_expression I>2\s(I)
_cod_data_source_file ci5095.cif
_cod_data_source_block I
_cod_database_code 2226372
_cod_database_fobs_code 2226372

loop_
_symmetry_equiv_pos_as_xyz
'x, y, z'
'-x+1/2, -y, z+1/2'
'-x, y+1/2, -z+1/2'
'x+1/2, -y+1/2, -z'

loop_
_atom_site_type_symbol
_atom_site_label
_atom_site_fract_x
_atom_site_fract_y
_atom_site_fract_z
_atom_site_U_iso_or_equiv
_atom_site_adp_type
_atom_site_calc_flag
_atom_site_refinement_flags
_atom_site_occupancy
_atom_site_disorder_assembly
_atom_site_disorder_group
O O1 0.85660(14) 0.46079(11) 1.07799(11) 0.0313(4) Uani d . 1 . .
O O2 0.92757(12) 0.95328(10) 1.00483(10) 0.0193(3) Uani d D 1 . .
H H2 0.956(2) 0.9990(13) 1.0283(17) 0.044(9) Uiso d D 1 . .
O O3 0.97661(13) 0.62965(10) 0.44013(10) 0.0230(3) Uani d . 1 . .
C C1 1.00012(16) 0.70418(13) 0.99742(13) 0.0139(4) Uani d . 1 . .
C C2 0.94385(17) 0.63545(13) 0.93607(13) 0.0171(4) Uani d . 1 . .
H H2A 0.8627 0.6497 0.9315 0.021 Uiso calc R 1 . .
H H2B 0.9770 0.6414 0.8769 0.021 Uiso calc R 1 . .
C C3 0.95721(19) 0.53755(14) 0.96705(14) 0.0205(5) Uani d . 1 . .
H H3A 0.9141 0.4974 0.9276 0.025 Uiso calc R 1 . .
H H3B 1.0375 0.5202 0.9632 0.025 Uiso calc R 1 . .
C C4 0.91696(17) 0.52388(14) 1.05964(15) 0.0190(4) Uani d . 1 . .
C C5 0.95844(18) 0.59017(14) 1.12907(14) 0.0188(4) Uani d . 1 . .
C C6 0.95358(17) 0.68799(13) 1.09158(13) 0.0155(4) Uani d . 1 . .
H H6 0.8714 0.7017 1.0870 0.019 Uiso calc R 1 . .
C C7 1.07759(19) 0.55946(15) 1.15649(15) 0.0234(5) Uani d . 1 . .
H H7A 1.0735 0.4990 1.1822 0.035 Uiso calc R 1 . .
H H7B 1.1081 0.6017 1.1997 0.035 Uiso calc R 1 . .
H H7C 1.1267 0.5582 1.1049 0.035 Uiso calc R 1 . .
C C8 0.8817(2) 0.58287(17) 1.20997(15) 0.0296(5) Uani d . 1 . .
H H8A 0.8724 0.5193 1.2259 0.044 Uiso calc R 1 . .
H H8B 0.8080 0.6091 1.1965 0.044 Uiso calc R 1 . .
H H8C 0.9158 0.6156 1.2590 0.044 Uiso calc R 1 . .
C C9 1.12928(17) 0.69324(14) 0.98960(14) 0.0185(4) Uani d . 1 . .
H H9A 1.1478 0.6293 0.9820 0.028 Uiso calc R 1 . .
H H9B 1.1653 0.7160 1.0429 0.028 Uiso calc R 1 . .
H H9C 1.1565 0.7275 0.9390 0.028 Uiso calc R 1 . .
C C10 0.99922(19) 0.75933(14) 1.15478(13) 0.0199(4) Uani d . 1 . .
H H10A 0.9721 0.7465 1.2148 0.024 Uiso calc R 1 . .
H H10B 1.0825 0.7571 1.1553 0.024 Uiso calc R 1 . .
C C11 0.96049(19) 0.85294(14) 1.12704(14) 0.0204(4) Uani d . 1 . .
H H11A 0.9925 0.8980 1.1679 0.025 Uiso calc R 1 . .
H H11B 0.8775 0.8561 1.1318 0.025 Uiso calc R 1 . .
C C12 0.99487(18) 0.87777(13) 1.03345(13) 0.0162(4) Uani d . 1 . .
C C13 0.96039(16) 0.80090(13) 0.97016(12) 0.0133(4) Uani d . 1 . .
H H13 0.8765 0.7983 0.9749 0.016 Uiso calc R 1 . .
C C14 1.11914(18) 0.90456(14) 1.03022(15) 0.0212(5) Uani d . 1 . .
H H14A 1.1428 0.9110 0.9691 0.032 Uiso calc R 1 . .
H H14B 1.1645 0.8578 1.0587 0.032 Uiso calc R 1 . .
H H14C 1.1296 0.9620 1.0608 0.032 Uiso calc R 1 . .
C C15 0.98231(16) 0.82616(14) 0.87297(13) 0.0160(4) Uani d . 1 . .
H H15A 1.0086 0.8894 0.8698 0.019 Uiso calc R 1 . .
H H15B 1.0428 0.7872 0.8495 0.019 Uiso calc R 1 . .
C C16 0.87697(17) 0.81557(14) 0.81600(13) 0.0159(4) Uani d . 1 . .
H H16A 0.8152 0.8511 0.8425 0.019 Uiso calc R 1 . .
H H16B 0.8539 0.7514 0.8166 0.019 Uiso calc R 1 . .
C C17 0.89186(16) 0.84596(14) 0.71915(12) 0.0152(4) Uani d . 1 . .
H H17 0.9747 0.8520 0.7092 0.018 Uiso calc R 1 . .
C C18 0.84100(17) 0.93890(14) 0.70231(13) 0.0168(4) Uani d . 1 . .
C C19 0.78520(18) 0.95775(14) 0.62919(14) 0.0184(4) Uani d . 1 . .
H H19 0.7511 1.0155 0.6245 0.022 Uiso calc R 1 . .
C C20 0.77245(18) 0.89399(14) 0.55361(13) 0.0178(4) Uani d . 1 . .
H H20A 0.7846 0.9270 0.4981 0.021 Uiso calc R 1 . .
H H20B 0.6950 0.8694 0.5530 0.021 Uiso calc R 1 . .
C C21 0.85675(16) 0.81635(13) 0.56021(13) 0.0138(4) Uani d . 1 . .
H H21 0.9325 0.8456 0.5579 0.017 Uiso calc R 1 . .
C C22 0.84927(16) 0.77380(13) 0.65296(13) 0.0133(4) Uani d . 1 . .
C C23 0.8624(2) 1.01122(15) 0.76957(15) 0.0237(5) Uani d . 1 . .
H H23A 0.8226 1.0664 0.7527 0.036 Uiso calc R 1 . .
H H23B 0.9434 1.0234 0.7729 0.036 Uiso calc R 1 . .
H H23C 0.8353 0.9909 0.8268 0.036 Uiso calc R 1 . .
C C24 0.72842(17) 0.74445(14) 0.67586(13) 0.0165(4) Uani d . 1 . .
H H24A 0.7286 0.7126 0.7321 0.025 Uiso calc R 1 . .
H H24B 0.6998 0.7043 0.6300 0.025 Uiso calc R 1 . .
H H24C 0.6801 0.7978 0.6801 0.025 Uiso calc R 1 . .
C C25 0.92925(17) 0.69270(14) 0.65756(13) 0.0171(4) Uani d . 1 . .
H H25A 1.0077 0.7143 0.6521 0.021 Uiso calc R 1 . .
H H25B 0.9214 0.6635 0.7155 0.021 Uiso calc R 1 . .
C C26 0.90659(19) 0.62292(14) 0.58610(13) 0.0194(4) Uani d . 1 . .
H H26A 0.9602 0.5722 0.5922 0.023 Uiso calc R 1 . .
H H26B 0.8295 0.5987 0.5929 0.023 Uiso calc R 1 . .
C C27 0.91895(17) 0.66457(14) 0.49686(13) 0.0166(4) Uani d . 1 . .
C C28 0.85347(18) 0.75171(14) 0.47911(12) 0.0163(4) Uani d . 1 . .
C C29 0.73416(19) 0.72086(16) 0.45128(14) 0.0226(5) Uani d . 1 . .
H H29A 0.7391 0.6859 0.3970 0.034 Uiso calc R 1 . .
H H29B 0.6865 0.7739 0.4418 0.034 Uiso calc R 1 . .
H H29C 0.7014 0.6833 0.4975 0.034 Uiso calc R 1 . .
C C30 0.9062(2) 0.80059(15) 0.40058(14) 0.0240(5) Uani d . 1 . .
H H30A 0.9083 0.7598 0.3501 0.036 Uiso calc R 1 . .
H H30B 0.9830 0.8193 0.4154 0.036 Uiso calc R 1 . .
H H30C 0.8611 0.8538 0.3861 0.036 Uiso calc R 1 . .

loop_
_atom_site_aniso_label
_atom_site_aniso_U_11
_atom_site_aniso_U_22
_atom_site_aniso_U_33
_atom_site_aniso_U_12
_atom_site_aniso_U_13
_atom_site_aniso_U_23
O1 0.0368(9) 0.0232(9) 0.0339(10) -0.0136(8) -0.0019(8) 0.0039(7)
O2 0.0229(8) 0.0134(7) 0.0215(8) 0.0024(6) -0.0014(6) -0.0003(6)
O3 0.0264(8) 0.0221(8) 0.0205(8) 0.0031(7) 0.0032(7) -0.0024(7)
C1 0.0152(9) 0.0139(10) 0.0125(9) -0.0004(8) 0.0005(8) -0.0016(8)
C2 0.0207(9) 0.0159(10) 0.0148(10) -0.0006(8) -0.0008(8) -0.0018(8)
C3 0.0266(11) 0.0153(10) 0.0195(10) -0.0006(9) -0.0009(9) -0.0049(8)
C4 0.0173(9) 0.0163(10) 0.0234(11) 0.0010(8) -0.0042(9) 0.0012(9)
C5 0.0233(11) 0.0160(10) 0.0171(10) 0.0011(8) 0.0001(9) 0.0032(8)
C6 0.0175(9) 0.0147(9) 0.0142(9) 0.0007(8) -0.0008(8) 0.0004(8)
C7 0.0302(11) 0.0168(10) 0.0232(11) 0.0001(10) -0.0095(10) 0.0006(9)
C8 0.0416(14) 0.0241(12) 0.0230(12) -0.0026(11) 0.0101(11) 0.0047(10)
C9 0.0168(9) 0.0185(10) 0.0203(10) 0.0013(8) -0.0009(8) -0.0004(9)
C10 0.0282(11) 0.0168(10) 0.0146(10) -0.0029(9) -0.0019(9) -0.0017(8)
C11 0.0296(11) 0.0157(10) 0.0160(10) 0.0018(9) 0.0005(9) -0.0032(8)
C12 0.0198(10) 0.0129(10) 0.0159(10) 0.0022(8) -0.0011(8) -0.0004(8)
C13 0.0138(9) 0.0137(10) 0.0124(9) -0.0008(8) -0.0008(7) -0.0006(8)
C14 0.0209(10) 0.0169(10) 0.0257(11) -0.0029(8) -0.0066(9) -0.0010(9)
C15 0.0152(9) 0.0181(10) 0.0146(10) -0.0016(8) 0.0006(8) 0.0010(8)
C16 0.0172(9) 0.0155(10) 0.0149(9) -0.0016(8) -0.0004(8) 0.0004(8)
C17 0.0159(9) 0.0158(10) 0.0139(9) -0.0008(8) -0.0003(8) 0.0015(8)
C18 0.0189(9) 0.0133(10) 0.0182(10) -0.0013(8) 0.0041(8) -0.0009(8)
C19 0.0211(10) 0.0134(10) 0.0208(11) 0.0027(8) 0.0032(8) -0.0002(8)
C20 0.0224(10) 0.0163(10) 0.0146(10) 0.0029(8) -0.0013(8) -0.0003(8)
C21 0.0151(9) 0.0136(10) 0.0128(9) -0.0013(8) 0.0005(8) 0.0002(8)
C22 0.0135(9) 0.0124(9) 0.0140(9) -0.0002(7) -0.0005(8) 0.0003(8)
C23 0.0336(12) 0.0156(11) 0.0220(11) -0.0013(9) -0.0010(10) -0.0029(9)
C24 0.0182(9) 0.0184(10) 0.0129(9) -0.0033(8) 0.0015(8) 0.0001(8)
C25 0.0198(10) 0.0181(10) 0.0134(9) 0.0022(8) -0.0005(8) 0.0009(8)
C26 0.0264(11) 0.0133(10) 0.0187(11) 0.0031(9) 0.0011(9) 0.0011(8)
C27 0.0182(9) 0.0150(10) 0.0166(10) -0.0030(8) 0.0001(8) -0.0031(8)
C28 0.0198(10) 0.0161(10) 0.0130(10) -0.0006(8) 0.0009(8) -0.0001(8)
C29 0.0249(11) 0.0232(11) 0.0195(11) -0.0003(9) -0.0051(9) -0.0027(9)
C30 0.0366(12) 0.0191(11) 0.0164(10) -0.0002(10) 0.0065(9) 0.0010(9)

loop_
_atom_type_symbol
_atom_type_description
_atom_type_scat_dispersion_real
_atom_type_scat_dispersion_imag
_atom_type_scat_source
C C 0.0033 0.0000 'International Tables Vol C Tables 4.2.6.8 and 6.1.1.4'
H H 0.0000 0.0000 'International Tables Vol C Tables 4.2.6.8 and 6.1.1.4'
O O 0.0106 0.0000 'International Tables Vol C Tables 4.2.6.8 and 6.1.1.4'

loop_
_geom_angle_atom_site_label_1
_geom_angle_atom_site_label_2
_geom_angle_atom_site_label_3
_geom_angle_site_symmetry_1
_geom_angle_site_symmetry_3
_geom_angle
_geom_angle_publ_flag
C12 O2 H2 . . 106(2) ?
C2 C1 C9 . . 108.35(16) ?
C2 C1 C6 . . 107.81(16) ?
C9 C1 C6 . . 113.99(17) ?
C2 C1 C13 . . 108.29(16) ?
C9 C1 C13 . . 111.98(16) ?
C6 C1 C13 . . 106.21(15) ?
C3 C2 C1 . . 113.21(17) ?
C3 C2 H2A . . 108.9 ?
C1 C2 H2A . . 108.9 ?
C3 C2 H2B . . 108.9 ?
C1 C2 H2B . . 108.9 ?
H2A C2 H2B . . 107.8 ?
C4 C3 C2 . . 112.56(18) ?
C4 C3 H3A . . 109.1 ?
C2 C3 H3A . . 109.1 ?
C4 C3 H3B . . 109.1 ?
C2 C3 H3B . . 109.1 ?
H3A C3 H3B . . 107.8 ?
O1 C4 C3 . . 120.6(2) ?
O1 C4 C5 . . 121.8(2) ?
C3 C4 C5 . . 117.56(18) ?
C4 C5 C8 . . 108.71(18) ?
C4 C5 C7 . . 107.11(17) ?
C8 C5 C7 . . 107.74(18) ?
C4 C5 C6 . . 109.35(17) ?
C8 C5 C6 . . 109.75(18) ?
C7 C5 C6 . . 114.03(18) ?
C10 C6 C1 . . 110.45(16) ?
C10 C6 C5 . . 113.44(17) ?
C1 C6 C5 . . 117.93(17) ?
C10 C6 H6 . . 104.5 ?
C1 C6 H6 . . 104.5 ?
C5 C6 H6 . . 104.5 ?
C5 C7 H7A . . 109.5 ?
C5 C7 H7B . . 109.5 ?
H7A C7 H7B . . 109.5 ?
C5 C7 H7C . . 109.5 ?
H7A C7 H7C . . 109.5 ?
H7B C7 H7C . . 109.5 ?
C5 C8 H8A . . 109.5 ?
C5 C8 H8B . . 109.5 ?
H8A C8 H8B . . 109.5 ?
C5 C8 H8C . . 109.5 ?
H8A C8 H8C . . 109.5 ?
H8B C8 H8C . . 109.5 ?
C1 C9 H9A . . 109.5 ?
C1 C9 H9B . . 109.5 ?
H9A C9 H9B . . 109.5 ?
C1 C9 H9C . . 109.5 ?
H9A C9 H9C . . 109.5 ?
H9B C9 H9C . . 109.5 ?
C11 C10 C6 . . 110.33(17) ?
C11 C10 H10A . . 109.6 ?
C6 C10 H10A . . 109.6 ?
C11 C10 H10B . . 109.6 ?
C6 C10 H10B . . 109.6 ?
H10A C10 H10B . . 108.1 ?
C10 C11 C12 . . 113.46(17) ?
C10 C11 H11A . . 108.9 ?
C12 C11 H11A . . 108.9 ?
C10 C11 H11B . . 108.9 ?
C12 C11 H11B . . 108.9 ?
H11A C11 H11B . . 107.7 ?
O2 C12 C14 . . 108.86(16) ?
O2 C12 C11 . . 108.74(17) ?
C14 C12 C11 . . 110.49(18) ?
O2 C12 C13 . . 103.60(15) ?
C14 C12 C13 . . 115.21(17) ?
C11 C12 C13 . . 109.57(16) ?
C12 C13 C15 . . 112.00(16) ?
C12 C13 C1 . . 115.34(16) ?
C15 C13 C1 . . 115.11(16) ?
C12 C13 H13 . . 104.2 ?
C15 C13 H13 . . 104.2 ?
C1 C13 H13 . . 104.2 ?
C12 C14 H14A . . 109.5 ?
C12 C14 H14B . . 109.5 ?
H14A C14 H14B . . 109.5 ?
C12 C14 H14C . . 109.5 ?
H14A C14 H14C . . 109.5 ?
H14B C14 H14C . . 109.5 ?
C16 C15 C13 . . 112.40(16) ?
C16 C15 H15A . . 109.1 ?
C13 C15 H15A . . 109.1 ?
C16 C15 H15B . . 109.1 ?
C13 C15 H15B . . 109.1 ?
H15A C15 H15B . . 107.9 ?
C15 C16 C17 . . 114.65(16) ?
C15 C16 H16A . . 108.6 ?
C17 C16 H16A . . 108.6 ?
C15 C16 H16B . . 108.6 ?
C17 C16 H16B . . 108.6 ?
H16A C16 H16B . . 107.6 ?
C18 C17 C22 . . 112.49(16) ?
C18 C17 C16 . . 112.11(16) ?
C22 C17 C16 . . 112.41(16) ?
C18 C17 H17 . . 106.4 ?
C22 C17 H17 . . 106.4 ?
C16 C17 H17 . . 106.4 ?
C19 C18 C23 . . 120.51(19) ?
C19 C18 C17 . . 121.94(19) ?
C23 C18 C17 . . 117.44(18) ?
C18 C19 C20 . . 124.39(19) ?
C18 C19 H19 . . 117.8 ?
C20 C19 H19 . . 117.8 ?
C19 C20 C21 . . 110.95(17) ?
C19 C20 H20A . . 109.4 ?
C21 C20 H20A . . 109.4 ?
C19 C20 H20B . . 109.4 ?
C21 C20 H20B . . 109.4 ?
H20A C20 H20B . . 108.0 ?
C20 C21 C22 . . 109.17(16) ?
C20 C21 C28 . . 113.08(16) ?
C22 C21 C28 . . 118.11(16) ?
C20 C21 H21 . . 105.1 ?
C22 C21 H21 . . 105.1 ?
C28 C21 H21 . . 105.1 ?
C25 C22 C24 . . 110.21(16) ?
C25 C22 C21 . . 108.94(16) ?
C24 C22 C21 . . 112.03(16) ?
C25 C22 C17 . . 107.92(16) ?
C24 C22 C17 . . 110.47(16) ?
C21 C22 C17 . . 107.13(15) ?
C18 C23 H23A . . 109.5 ?
C18 C23 H23B . . 109.5 ?
H23A C23 H23B . . 109.5 ?
C18 C23 H23C . . 109.5 ?
H23A C23 H23C . . 109.5 ?
H23B C23 H23C . . 109.5 ?
C22 C24 H24A . . 109.5 ?
C22 C24 H24B . . 109.5 ?
H24A C24 H24B . . 109.5 ?
C22 C24 H24C . . 109.5 ?
H24A C24 H24C . . 109.5 ?
H24B C24 H24C . . 109.5 ?
C26 C25 C22 . . 112.89(16) ?
C26 C25 H25A . . 109.0 ?
C22 C25 H25A . . 109.0 ?
C26 C25 H25B . . 109.0 ?
C22 C25 H25B . . 109.0 ?
H25A C25 H25B . . 107.8 ?
C27 C26 C25 . . 110.62(16) ?
C27 C26 H26A . . 109.5 ?
C25 C26 H26A . . 109.5 ?
C27 C26 H26B . . 109.5 ?
C25 C26 H26B . . 109.5 ?
H26A C26 H26B . . 108.1 ?
O3 C27 C26 . . 121.62(19) ?
O3 C27 C28 . . 121.16(18) ?
C26 C27 C28 . . 117.20(17) ?
C27 C28 C30 . . 109.20(17) ?
C27 C28 C29 . . 105.32(17) ?
C30 C28 C29 . . 107.38(17) ?
C27 C28 C21 . . 111.30(16) ?
C30 C28 C21 . . 108.59(16) ?
C29 C28 C21 . . 114.86(17) ?
C28 C29 H29A . . 109.5 ?
C28 C29 H29B . . 109.5 ?
H29A C29 H29B . . 109.5 ?
C28 C29 H29C . . 109.5 ?
H29A C29 H29C . . 109.5 ?
H29B C29 H29C . . 109.5 ?
C28 C30 H30A . . 109.5 ?
C28 C30 H30B . . 109.5 ?
H30A C30 H30B . . 109.5 ?
C28 C30 H30C . . 109.5 ?
H30A C30 H30C . . 109.5 ?
H30B C30 H30C . . 109.5 ?

loop_
_geom_bond_atom_site_label_1
_geom_bond_atom_site_label_2
_geom_bond_site_symmetry_2
_geom_bond_distance
_geom_bond_publ_flag
O1 C4 . 1.212(3) ?
O2 C12 . 1.444(2) ?
O2 H2 . 0.841(10) ?
O3 C27 . 1.220(2) ?
C1 C2 . 1.538(3) ?
C1 C9 . 1.548(3) ?
C1 C6 . 1.560(3) ?
C1 C13 . 1.566(3) ?
C2 C3 . 1.535(3) ?
C2 H2A . 0.99 ?
C2 H2B . 0.99 ?
C3 C4 . 1.507(3) ?
C3 H3A . 0.99 ?
C3 H3B . 0.99 ?
C4 C5 . 1.528(3) ?
C5 C8 . 1.540(3) ?
C5 C7 . 1.545(3) ?
C5 C6 . 1.561(3) ?
C6 C10 . 1.531(3) ?
C6 H6 . 1.00 ?
C7 H7A . 0.98 ?
C7 H7B . 0.98 ?
C7 H7C . 0.98 ?
C8 H8A . 0.98 ?
C8 H8B . 0.98 ?
C8 H8C . 0.98 ?
C9 H9A . 0.98 ?
C9 H9B . 0.98 ?
C9 H9C . 0.98 ?
C10 C11 . 1.523(3) ?
C10 H10A . 0.99 ?
C10 H10B . 0.99 ?
C11 C12 . 1.532(3) ?
C11 H11A . 0.99 ?
C11 H11B . 0.99 ?
C12 C14 . 1.530(3) ?
C12 C13 . 1.550(3) ?
C13 C15 . 1.553(3) ?
C13 H13 . 1.00 ?
C14 H14A . 0.98 ?
C14 H14B . 0.98 ?
C14 H14C . 0.98 ?
C15 C16 . 1.533(3) ?
C15 H15A . 0.99 ?
C15 H15B . 0.99 ?
C16 C17 . 1.557(3) ?
C16 H16A . 0.99 ?
C16 H16B . 0.99 ?
C17 C18 . 1.527(3) ?
C17 C22 . 1.557(3) ?
C17 H17 . 1.00 ?
C18 C19 . 1.329(3) ?
C18 C23 . 1.507(3) ?
C19 C20 . 1.500(3) ?
C19 H19 . 0.95 ?
C20 C21 . 1.530(3) ?
C20 H20A . 0.99 ?
C20 H20B . 0.99 ?
C21 C22 . 1.553(3) ?
C21 C28 . 1.567(3) ?
C21 H21 . 1.00 ?
C22 C25 . 1.535(3) ?
C22 C24 . 1.541(3) ?
C23 H23A . 0.98 ?
C23 H23B . 0.98 ?
C23 H23C . 0.98 ?
C24 H24A . 0.98 ?
C24 H24B . 0.98 ?
C24 H24C . 0.98 ?
C25 C26 . 1.528(3) ?
C25 H25A . 0.99 ?
C25 H25B . 0.99 ?
C26 C27 . 1.504(3) ?
C26 H26A . 0.99 ?
C26 H26B . 0.99 ?
C27 C28 . 1.533(3) ?
C28 C30 . 1.535(3) ?
C28 C29 . 1.549(3) ?
C29 H29A . 0.98 ?
C29 H29B . 0.98 ?
C29 H29C . 0.98 ?
C30 H30A . 0.98 ?
C30 H30B . 0.98 ?
C30 H30C . 0.98 ?

loop_
_geom_hbond_atom_site_label_D
_geom_hbond_atom_site_label_H
_geom_hbond_atom_site_label_A
_geom_hbond_site_symmetry_A
_geom_hbond_distance_DH
_geom_hbond_distance_HA
_geom_hbond_distance_DA
_geom_hbond_angle_DHA
_geom_hbond_publ_flag
O2 H2 O3 3_756 0.840(10) 2.150(10) 2.974(2) 167(3) yes

loop_
_geom_torsion_atom_site_label_1
_geom_torsion_atom_site_label_2
_geom_torsion_atom_site_label_3
_geom_torsion_atom_site_label_4
_geom_torsion_site_symmetry_1
_geom_torsion_site_symmetry_2
_geom_torsion_site_symmetry_3
_geom_torsion_site_symmetry_4
_geom_torsion
_geom_torsion_publ_flag
C9 C1 C2 C3 . . . . 69.8(2) ?
C6 C1 C2 C3 . . . . -54.1(2) ?
C13 C1 C2 C3 . . . . -168.58(17) ?
C1 C2 C3 C4 . . . . 54.2(2) ?
C2 C3 C4 O1 . . . . 133.3(2) ?
C2 C3 C4 C5 . . . . -48.9(3) ?
O1 C4 C5 C8 . . . . -19.3(3) ?
C3 C4 C5 C8 . . . . 162.88(19) ?
O1 C4 C5 C7 . . . . 96.9(2) ?
C3 C4 C5 C7 . . . . -81.0(2) ?
O1 C4 C5 C6 . . . . -139.1(2) ?
C3 C4 C5 C6 . . . . 43.1(2) ?
C2 C1 C6 C10 . . . . -175.45(16) ?
C9 C1 C6 C10 . . . . 64.2(2) ?
C13 C1 C6 C10 . . . . -59.6(2) ?
C2 C1 C6 C5 . . . . 51.8(2) ?
C9 C1 C6 C5 . . . . -68.5(2) ?
C13 C1 C6 C5 . . . . 167.74(17) ?
C4 C5 C6 C10 . . . . -177.08(17) ?
C8 C5 C6 C10 . . . . 63.8(2) ?
C7 C5 C6 C10 . . . . -57.2(2) ?
C4 C5 C6 C1 . . . . -45.7(2) ?
C8 C5 C6 C1 . . . . -164.88(18) ?
C7 C5 C6 C1 . . . . 74.2(2) ?
C1 C6 C10 C11 . . . . 62.1(2) ?
C5 C6 C10 C11 . . . . -162.95(18) ?
C6 C10 C11 C12 . . . . -57.2(2) ?
C10 C11 C12 O2 . . . . 163.03(17) ?
C10 C11 C12 C14 . . . . -77.5(2) ?
C10 C11 C12 C13 . . . . 50.4(2) ?
O2 C12 C13 C15 . . . . 58.4(2) ?
C14 C12 C13 C15 . . . . -60.4(2) ?
C11 C12 C13 C15 . . . . 174.34(16) ?
O2 C12 C13 C1 . . . . -167.31(16) ?
C14 C12 C13 C1 . . . . 73.9(2) ?
C11 C12 C13 C1 . . . . -51.4(2) ?
C2 C1 C13 C12 . . . . 171.36(16) ?
C9 C1 C13 C12 . . . . -69.2(2) ?
C6 C1 C13 C12 . . . . 55.8(2) ?
C2 C1 C13 C15 . . . . -55.8(2) ?
C9 C1 C13 C15 . . . . 63.6(2) ?
C6 C1 C13 C15 . . . . -171.39(16) ?
C12 C13 C15 C16 . . . . -125.90(18) ?
C1 C13 C15 C16 . . . . 99.7(2) ?
C13 C15 C16 C17 . . . . 176.18(17) ?
C15 C16 C17 C18 . . . . -101.6(2) ?
C15 C16 C17 C22 . . . . 130.50(18) ?
C22 C17 C18 C19 . . . . -12.3(3) ?
C16 C17 C18 C19 . . . . -140.2(2) ?
C22 C17 C18 C23 . . . . 171.38(17) ?
C16 C17 C18 C23 . . . . 43.5(2) ?
C23 C18 C19 C20 . . . . 171.8(2) ?
C17 C18 C19 C20 . . . . -4.3(3) ?
C18 C19 C20 C21 . . . . -15.5(3) ?
C19 C20 C21 C22 . . . . 50.8(2) ?
C19 C20 C21 C28 . . . . -175.54(17) ?
C20 C21 C22 C25 . . . . 176.90(16) ?
C28 C21 C22 C25 . . . . 45.9(2) ?
C20 C21 C22 C24 . . . . 54.7(2) ?
C28 C21 C22 C24 . . . . -76.3(2) ?
C20 C21 C22 C17 . . . . -66.60(19) ?
C28 C21 C22 C17 . . . . 162.38(16) ?
C18 C17 C22 C25 . . . . 163.45(16) ?
C16 C17 C22 C25 . . . . -68.9(2) ?
C18 C17 C22 C24 . . . . -76.0(2) ?
C16 C17 C22 C24 . . . . 51.7(2) ?
C18 C17 C22 C21 . . . . 46.3(2) ?
C16 C17 C22 C21 . . . . 173.97(15) ?
C24 C22 C25 C26 . . . . 67.7(2) ?
C21 C22 C25 C26 . . . . -55.6(2) ?
C17 C22 C25 C26 . . . . -171.57(16) ?
C22 C25 C26 C27 . . . . 59.3(2) ?
C25 C26 C27 O3 . . . . 129.9(2) ?
C25 C26 C27 C28 . . . . -51.7(2) ?
O3 C27 C28 C30 . . . . -21.1(3) ?
C26 C27 C28 C30 . . . . 160.48(18) ?
O3 C27 C28 C29 . . . . 94.0(2) ?
C26 C27 C28 C29 . . . . -84.5(2) ?
O3 C27 C28 C21 . . . . -140.96(19) ?
C26 C27 C28 C21 . . . . 40.6(2) ?
C20 C21 C28 C27 . . . . -167.41(17) ?
C22 C21 C28 C27 . . . . -38.2(2) ?
C20 C21 C28 C30 . . . . 72.3(2) ?
C22 C21 C28 C30 . . . . -158.42(17) ?
C20 C21 C28 C29 . . . . -47.9(2) ?
C22 C21 C28 C29 . . . . 81.4(2) ?

loop_
_cod_related_entry_id
_cod_related_entry_database
_cod_related_entry_code
1 ChemSpider 24745234
